data_4117789
loop_
_publ_author_name
'Bo Zheng'
'Xu-Dong Chen'
'Shao-Liang Zheng'
'R. H. Holm'

_publ_section_title
;
 Selenium as a Structural Surrogate of Sulfur: Template-Assisted Assembly
 of Five Types of Tungsten-Iron-Sulfur/Selenium Clusters and the
 Structural Fate of Chalcogenide Reactants
;
_journal_name_full 'Journal of the American Chemical Society'
_journal_page_first 6479
_journal_page_last 6490
_journal_paper_doi 10.1021/ja3010539
_journal_volume 134
_journal_year 2012
_chemical_formula_moiety 'C25 H45 B Cl2 Fe N8 S3 W'
_chemical_formula_sum 'C25 H45 B Cl2 Fe N8 S3 W'
_chemical_formula_weight 875.28
_chemical_name_systematic
; 
 ? 
;
_space_group_IT_number 14
_symmetry_cell_setting monoclinic
_symmetry_space_group_name_Hall '-P 2ybc'
_symmetry_space_group_name_H-M 'P 1 21/c 1'
_atom_sites_solution_hydrogens geom
_atom_sites_solution_primary direct
_atom_sites_solution_secondary difmap
_audit_creation_method SHELXL-97
_cell_angle_alpha 90.00
_cell_angle_beta 92.212(6)
_cell_angle_gamma 90.00
_cell_formula_units_Z 4
_cell_length_a 19.524(8)
_cell_length_b 9.760(4)
_cell_length_c 17.961(8)
_cell_measurement_reflns_used 9916
_cell_measurement_temperature 100(1)
_cell_measurement_theta_max 27.112
_cell_measurement_theta_min 2.269
_cell_volume 3420(2)
_computing_cell_refinement 'SAINT 7.46A (Bruker-AXS, 2009)'
_computing_data_collection 'APEx2 v2009.3.0 (Bruker-AXS, 2009)'
_computing_data_reduction 'SAINT 7.46A (Bruker-AXS, 2009)'
_computing_molecular_graphics 'Bruker SHELXTL (Sheldrick, 2008)'
_computing_publication_material 'Bruker SHELXTL (Sheldrick, 2008)'
_computing_structure_refinement 'SHELXL-97 (Sheldrick, 2008)'
_computing_structure_solution 'SHELXS-97 (Sheldrick, 2008)'
_diffrn_ambient_temperature 100(1)
_diffrn_measured_fraction_theta_full 0.999
_diffrn_measured_fraction_theta_max 0.999
_diffrn_measurement_device_type
; 
Bruker D8 goniometer with CCD area detector 
;
_diffrn_measurement_method 'phi and omega scans'
_diffrn_radiation_monochromator graphite
_diffrn_radiation_source 'fine-focus sealed tube'
_diffrn_radiation_type MoK\a
_diffrn_radiation_wavelength 0.71073
_diffrn_reflns_av_R_equivalents 0.0517
_diffrn_reflns_av_sigmaI/netI 0.0432
_diffrn_reflns_limit_h_max 24
_diffrn_reflns_limit_h_min -25
_diffrn_reflns_limit_k_max 12
_diffrn_reflns_limit_k_min -12
_diffrn_reflns_limit_l_max 22
_diffrn_reflns_limit_l_min -23
_diffrn_reflns_number 32468
_diffrn_reflns_theta_full 27.15
_diffrn_reflns_theta_max 27.15
_diffrn_reflns_theta_min 2.09
_exptl_absorpt_coefficient_mu 4.155
_exptl_absorpt_correction_T_max 0.7322
_exptl_absorpt_correction_T_min 0.4904
_exptl_absorpt_correction_type multi-scan
_exptl_absorpt_process_details 'SADABS(Sheldrick, 2008)'
_exptl_crystal_colour 'dark red'
_exptl_crystal_density_diffrn 1.700
_exptl_crystal_description Plate
_exptl_crystal_F_000 1752
_exptl_crystal_size_max 0.20
_exptl_crystal_size_mid 0.16
_exptl_crystal_size_min 0.08
_refine_diff_density_max 0.667
_refine_diff_density_min -0.907
_refine_diff_density_rms 0.121
_refine_ls_extinction_method none
_refine_ls_goodness_of_fit_ref 1.035
_refine_ls_hydrogen_treatment constr
_refine_ls_matrix_type full
_refine_ls_number_parameters 381
_refine_ls_number_reflns 7566
_refine_ls_number_restraints 0
_refine_ls_restrained_S_all 1.035
_refine_ls_R_factor_all 0.0321
_refine_ls_R_factor_gt 0.0252
_refine_ls_shift/su_max 0.002
_refine_ls_shift/su_mean 0.000
_refine_ls_structure_factor_coef Fsqd
_refine_ls_weighting_details 'calc w=1/[\s^2^(Fo^2^)+(0.0168P)^2^+1.0946P] where P=(Fo^2^+2Fc^2^)/3'
_refine_ls_weighting_scheme calc
_refine_ls_wR_factor_gt 0.0530
_refine_ls_wR_factor_ref 0.0558
_reflns_number_gt 6587
_reflns_number_total 7566
_reflns_threshold_expression >2sigma(I)
_cod_data_source_file ja3010539_si_001_01.cif
_cod_data_source_block Compound2
_cod_original_cell_volume 3420(3)
_cod_original_sg_symbol_H-M 'P 21/c'
_cod_database_code 4117789

loop_
_symmetry_equiv_pos_as_xyz
'x, y, z'
'-x, y+1/2, -z+1/2'
'-x, -y, -z'
'x, -y-1/2, z-1/2'

loop_
_atom_site_label
_atom_site_type_symbol
_atom_site_fract_x
_atom_site_fract_y
_atom_site_fract_z
_atom_site_U_iso_or_equiv
_atom_site_adp_type
_atom_site_occupancy
_atom_site_symmetry_multiplicity
_atom_site_calc_flag
_atom_site_refinement_flags
W1 W 0.733938(6) 0.354154(11) 0.471842(6) 0.00952(4) Uani 1 1 d .
Fe1 Fe 0.83700(2) 0.30994(4) 0.57563(2) 0.01254(10) Uani 1 1 d .
S1 S 0.73808(4) 0.14506(7) 0.43306(4) 0.01397(16) Uani 1 1 d .
S2 S 0.72478(4) 0.33240(8) 0.59821(4) 0.01348(16) Uani 1 1 d .
Cl1 Cl 0.86760(4) 0.08596(8) 0.57980(4) 0.01699(16) Uani 1 1 d .
S3 S 0.84623(4) 0.41964(8) 0.46600(4) 0.01368(16) Uani 1 1 d .
Cl2 Cl 0.90620(4) 0.42183(8) 0.65910(4) 0.01870(17) Uani 1 1 d .
N2 N 0.61894(13) 0.3455(2) 0.46287(13) 0.0116(5) Uani 1 1 d .
N4 N 0.70285(13) 0.5834(2) 0.48691(13) 0.0118(5) Uani 1 1 d .
N3 N 0.65439(13) 0.6433(2) 0.43959(13) 0.0108(5) Uani 1 1 d .
N5 N 0.66647(13) 0.5037(2) 0.32607(13) 0.0116(5) Uani 1 1 d .
N7 N 0.10125(14) 0.1881(3) 0.64179(14) 0.0147(6) Uani 1 1 d .
N6 N 0.72045(13) 0.4227(2) 0.35131(13) 0.0122(5) Uani 1 1 d .
N1 N 0.58027(13) 0.4365(2) 0.42012(13) 0.0107(5) Uani 1 1 d .
N8 N 0.48437(16) 0.6559(3) 0.77488(16) 0.0254(7) Uani 1 1 d .
C9 C 0.72848(16) 0.6864(3) 0.53024(16) 0.0118(6) Uani 1 1 d .
C13 C 0.72825(16) 0.4599(3) 0.22871(17) 0.0157(7) Uani 1 1 d .
H13 H 0.7443 0.4577 0.1795 0.019 Uiso 1 1 calc R
C6 C 0.60637(16) 0.8722(3) 0.40500(17) 0.0148(7) Uani 1 1 d .
H6A H 0.6187 0.8652 0.3528 0.022 Uiso 1 1 calc R
H6B H 0.6125 0.9669 0.4221 0.022 Uiso 1 1 calc R
H6C H 0.5584 0.8453 0.4095 0.022 Uiso 1 1 calc R
C5 C 0.59394(17) 0.1401(3) 0.54260(17) 0.0162(7) Uani 1 1 d .
H5A H 0.6390 0.1034 0.5308 0.024 Uiso 1 1 calc R
H5B H 0.5597 0.0668 0.5386 0.024 Uiso 1 1 calc R
H5C H 0.5958 0.1765 0.5935 0.024 Uiso 1 1 calc R
C2 C 0.51352(16) 0.4009(3) 0.42007(16) 0.0131(6) Uani 1 1 d .
C10 C 0.78101(18) 0.6687(3) 0.59221(18) 0.0198(7) Uani 1 1 d .
H10A H 0.7612 0.6161 0.6326 0.030 Uiso 1 1 calc R
H10B H 0.7956 0.7588 0.6109 0.030 Uiso 1 1 calc R
H10C H 0.8207 0.6194 0.5737 0.030 Uiso 1 1 calc R
C7 C 0.65122(16) 0.7796(3) 0.45156(16) 0.0115(6) Uani 1 1 d .
C12 C 0.67092(16) 0.5282(3) 0.25236(16) 0.0138(6) Uani 1 1 d .
C8 C 0.69744(16) 0.8090(3) 0.50985(16) 0.0134(6) Uani 1 1 d .
H8 H 0.7061 0.8964 0.5316 0.016 Uiso 1 1 calc R
C11 C 0.62170(17) 0.6174(3) 0.20894(17) 0.0176(7) Uani 1 1 d .
H11A H 0.5761 0.5755 0.2078 0.026 Uiso 1 1 calc R
H11B H 0.6371 0.6276 0.1579 0.026 Uiso 1 1 calc R
H11C H 0.6197 0.7077 0.2326 0.026 Uiso 1 1 calc R
C3 C 0.50885(17) 0.2837(3) 0.46256(16) 0.0155(7) Uani 1 1 d .
H3 H 0.4683 0.2339 0.4719 0.019 Uiso 1 1 calc R
C16 C 0.16457(17) 0.1149(3) 0.67378(19) 0.0200(7) Uani 1 1 d .
H16A H 0.1537 0.0760 0.7228 0.024 Uiso 1 1 calc R
H16B H 0.1752 0.0375 0.6406 0.024 Uiso 1 1 calc R
C1 C 0.45694(16) 0.4796(3) 0.38148(17) 0.0159(7) Uani 1 1 d .
H1A H 0.4625 0.5774 0.3926 0.024 Uiso 1 1 calc R
H1B H 0.4127 0.4479 0.3990 0.024 Uiso 1 1 calc R
H1C H 0.4585 0.4652 0.3276 0.024 Uiso 1 1 calc R
C4 C 0.57469(16) 0.2524(3) 0.48895(16) 0.0122(6) Uani 1 1 d .
C22 C 0.04014(16) 0.0945(3) 0.65072(17) 0.0170(7) Uani 1 1 d .
H22A H 0.0364 0.0725 0.7042 0.020 Uiso 1 1 calc R
H22B H -0.0020 0.1441 0.6343 0.020 Uiso 1 1 calc R
C14 C 0.75773(16) 0.3951(3) 0.29089(17) 0.0154(7) Uani 1 1 d .
C18 C 0.08947(17) 0.3219(3) 0.68261(18) 0.0185(7) Uani 1 1 d .
H18A H 0.0483 0.3669 0.6599 0.022 Uiso 1 1 calc R
H18B H 0.1290 0.3830 0.6750 0.022 Uiso 1 1 calc R
B1 B 0.61462(18) 0.5575(3) 0.38071(18) 0.0108(7) Uani 1 1 d .
H1 H 0.5792 0.6152 0.3539 0.013 Uiso 1 1 calc R
C20 C 0.11114(18) 0.2214(3) 0.56023(17) 0.0204(7) Uani 1 1 d .
H20A H 0.1490 0.2884 0.5572 0.024 Uiso 1 1 calc R
H20B H 0.1255 0.1368 0.5347 0.024 Uiso 1 1 calc R
C23 C 0.04391(18) -0.0380(3) 0.60740(19) 0.0239(8) Uani 1 1 d .
H23A H 0.0505 -0.0175 0.5547 0.036 Uiso 1 1 calc R
H23B H 0.0012 -0.0893 0.6122 0.036 Uiso 1 1 calc R
H23C H 0.0825 -0.0929 0.6272 0.036 Uiso 1 1 calc R
C15 C 0.81857(18) 0.3025(3) 0.29069(18) 0.0231(8) Uani 1 1 d .
H15A H 0.8481 0.3204 0.3350 0.035 Uiso 1 1 calc R
H15B H 0.8443 0.3195 0.2458 0.035 Uiso 1 1 calc R
H15C H 0.8033 0.2069 0.2911 0.035 Uiso 1 1 calc R
C17 C 0.22770(17) 0.2032(4) 0.6836(2) 0.0263(8) Uani 1 1 d .
H17A H 0.2374 0.2473 0.6362 0.039 Uiso 1 1 calc R
H17B H 0.2668 0.1460 0.6998 0.039 Uiso 1 1 calc R
H17C H 0.2199 0.2735 0.7213 0.039 Uiso 1 1 calc R
C19 C 0.0799(2) 0.3077(4) 0.76583(19) 0.0268(8) Uani 1 1 d .
H19A H 0.0362 0.2619 0.7742 0.040 Uiso 1 1 calc R
H19B H 0.0798 0.3988 0.7888 0.040 Uiso 1 1 calc R
H19C H 0.1175 0.2533 0.7882 0.040 Uiso 1 1 calc R
C24 C 0.44481(18) 0.7312(3) 0.75077(17) 0.0199(7) Uani 1 1 d .
C21 C 0.0486(2) 0.2789(4) 0.51864(19) 0.0301(9) Uani 1 1 d .
H21A H 0.0592 0.2943 0.4664 0.045 Uiso 1 1 calc R
H21B H 0.0355 0.3659 0.5413 0.045 Uiso 1 1 calc R
H21C H 0.0106 0.2137 0.5213 0.045 Uiso 1 1 calc R
C25 C 0.3946(2) 0.8290(3) 0.7204(2) 0.0278(8) Uani 1 1 d .
H25A H 0.3752 0.7946 0.6729 0.042 Uiso 1 1 calc R
H25B H 0.4170 0.9173 0.7124 0.042 Uiso 1 1 calc R
H25C H 0.3579 0.8408 0.7555 0.042 Uiso 1 1 calc R

loop_
_atom_site_aniso_label
_atom_site_aniso_U_11
_atom_site_aniso_U_22
_atom_site_aniso_U_33
_atom_site_aniso_U_23
_atom_site_aniso_U_13
_atom_site_aniso_U_12
W1 0.00947(7) 0.00893(6) 0.01013(6) 0.00050(4) 0.00002(4) 0.00099(5)
Fe1 0.0116(2) 0.0133(2) 0.0126(2) 0.00165(16) -0.00096(17) 0.00132(18)
S1 0.0147(4) 0.0106(3) 0.0166(4) -0.0007(3) 0.0007(3) 0.0012(3)
S2 0.0129(4) 0.0163(4) 0.0113(4) 0.0013(3) 0.0008(3) 0.0017(3)
Cl1 0.0164(4) 0.0154(4) 0.0190(4) 0.0018(3) -0.0012(3) 0.0039(3)
S3 0.0121(4) 0.0147(4) 0.0143(4) 0.0019(3) 0.0005(3) -0.0010(3)
Cl2 0.0165(4) 0.0212(4) 0.0181(4) -0.0018(3) -0.0045(3) 0.0002(3)
N2 0.0118(14) 0.0103(12) 0.0128(12) -0.0007(10) 0.0017(10) 0.0003(10)
N4 0.0125(14) 0.0110(12) 0.0116(12) 0.0000(10) -0.0012(10) 0.0001(10)
N3 0.0106(14) 0.0110(12) 0.0106(12) 0.0006(9) -0.0002(10) 0.0025(10)
N5 0.0104(14) 0.0104(12) 0.0139(13) 0.0000(10) -0.0009(10) 0.0019(10)
N7 0.0144(15) 0.0146(13) 0.0152(13) -0.0010(10) 0.0025(11) -0.0009(11)
N6 0.0123(14) 0.0119(12) 0.0124(12) 0.0012(10) -0.0005(10) 0.0028(11)
N1 0.0089(13) 0.0109(12) 0.0123(12) 0.0000(10) -0.0013(10) 0.0038(10)
N8 0.0244(18) 0.0288(16) 0.0225(15) -0.0040(13) -0.0059(13) -0.0016(14)
C9 0.0111(16) 0.0135(14) 0.0109(14) -0.0016(11) 0.0018(12) 0.0011(12)
C13 0.0191(18) 0.0153(15) 0.0130(15) -0.0009(12) 0.0040(13) -0.0005(13)
C6 0.0148(17) 0.0131(15) 0.0166(15) 0.0029(12) -0.0003(13) 0.0005(13)
C5 0.0171(18) 0.0126(15) 0.0191(16) 0.0048(12) 0.0018(13) -0.0003(13)
C2 0.0107(16) 0.0165(15) 0.0121(14) -0.0031(12) 0.0016(12) -0.0006(12)
C10 0.023(2) 0.0172(16) 0.0188(17) -0.0030(13) -0.0057(14) 0.0021(14)
C7 0.0112(16) 0.0103(14) 0.0133(14) -0.0003(11) 0.0044(12) -0.0007(12)
C12 0.0176(18) 0.0147(15) 0.0090(14) 0.0000(11) -0.0018(12) 0.0000(13)
C8 0.0173(18) 0.0101(14) 0.0129(15) -0.0016(11) 0.0005(13) -0.0022(12)
C11 0.0201(19) 0.0199(16) 0.0126(15) 0.0034(12) -0.0011(13) 0.0017(14)
C3 0.0145(17) 0.0165(16) 0.0155(15) -0.0013(12) 0.0019(13) -0.0023(13)
C16 0.0140(18) 0.0203(17) 0.0258(18) 0.0000(14) 0.0009(14) 0.0036(14)
C1 0.0129(17) 0.0172(16) 0.0174(16) 0.0008(12) -0.0018(13) -0.0002(13)
C4 0.0130(17) 0.0113(14) 0.0127(14) -0.0018(11) 0.0054(12) -0.0004(12)
C22 0.0136(17) 0.0190(16) 0.0185(16) 0.0022(13) 0.0015(13) -0.0042(13)
C14 0.0152(18) 0.0157(15) 0.0155(15) -0.0017(12) 0.0033(13) 0.0008(13)
C18 0.0158(18) 0.0158(16) 0.0239(17) -0.0028(13) 0.0008(14) 0.0005(13)
B1 0.0102(18) 0.0123(16) 0.0099(15) 0.0003(12) -0.0002(13) -0.0018(13)
C20 0.026(2) 0.0219(17) 0.0136(15) 0.0000(13) 0.0073(14) -0.0083(15)
C23 0.022(2) 0.0203(17) 0.0297(19) 0.0003(14) 0.0035(15) -0.0064(15)
C15 0.028(2) 0.0249(18) 0.0169(16) 0.0003(14) 0.0063(15) 0.0123(15)
C17 0.0121(19) 0.037(2) 0.030(2) -0.0029(16) -0.0003(15) -0.0018(16)
C19 0.028(2) 0.032(2) 0.0208(18) -0.0094(15) 0.0006(16) 0.0049(16)
C24 0.024(2) 0.0235(18) 0.0127(15) -0.0043(13) 0.0003(14) -0.0100(15)
C21 0.036(2) 0.032(2) 0.0215(18) 0.0057(15) -0.0056(16) -0.0165(18)
C25 0.035(2) 0.0228(18) 0.0248(19) 0.0003(14) -0.0075(16) -0.0041(16)

loop_
_atom_type_symbol
_atom_type_description
_atom_type_scat_dispersion_real
_atom_type_scat_dispersion_imag
_atom_type_scat_source
C C 0.0033 0.0016 'International Tables Vol C Tables 4.2.6.8 and 6.1.1.4'
H H 0.0000 0.0000 'International Tables Vol C Tables 4.2.6.8 and 6.1.1.4'
B B 0.0013 0.0007 'International Tables Vol C Tables 4.2.6.8 and 6.1.1.4'
N N 0.0061 0.0033 'International Tables Vol C Tables 4.2.6.8 and 6.1.1.4'
S S 0.1246 0.1234 'International Tables Vol C Tables 4.2.6.8 and 6.1.1.4'
Cl Cl 0.1484 0.1585 'International Tables Vol C Tables 4.2.6.8 and 6.1.1.4'
Fe Fe 0.3463 0.8444 'International Tables Vol C Tables 4.2.6.8 and 6.1.1.4'
W W -0.8490 6.8722 'International Tables Vol C Tables 4.2.6.8 and 6.1.1.4'

loop_
_geom_angle_atom_site_label_1
_geom_angle_atom_site_label_2
_geom_angle_atom_site_label_3
_geom_angle
S1 W1 N2 89.50(6)
S1 W1 N6 88.59(7)
N2 W1 N6 82.18(9)
S1 W1 S3 101.61(3)
N2 W1 S3 164.40(6)
N6 W1 S3 87.14(7)
S1 W1 S2 103.72(3)
N2 W1 S2 87.23(7)
N6 W1 S2 163.71(7)
S3 W1 S2 100.52(3)
S1 W1 N4 162.86(6)
N2 W1 N4 77.34(9)
N6 W1 N4 78.88(8)
S3 W1 N4 89.51(7)
S2 W1 N4 86.76(6)
S1 W1 Fe1 92.02(3)
N2 W1 Fe1 138.85(6)
N6 W1 Fe1 138.96(7)
S3 W1 Fe1 52.58(3)
S2 W1 Fe1 52.54(3)
N4 W1 Fe1 105.11(6)
S2 Fe1 S3 102.82(3)
S2 Fe1 Cl2 113.20(4)
S3 Fe1 Cl2 106.50(4)
S2 Fe1 Cl1 110.16(3)
S3 Fe1 Cl1 117.19(4)
Cl2 Fe1 Cl1 107.10(4)
S2 Fe1 W1 53.86(3)
S3 Fe1 W1 53.77(3)
Cl2 Fe1 W1 141.65(3)
Cl1 Fe1 W1 111.23(3)
Fe1 S2 W1 73.59(3)
Fe1 S3 W1 73.65(3)
C4 N2 N1 106.4(2)
C4 N2 W1 130.7(2)
N1 N2 W1 122.67(18)
C9 N4 N3 105.6(2)
C9 N4 W1 133.2(2)
N3 N4 W1 120.68(17)
C7 N3 N4 110.8(2)
C7 N3 B1 128.5(3)
N4 N3 B1 120.7(2)
C12 N5 N6 110.2(2)
C12 N5 B1 129.5(3)
N6 N5 B1 120.1(2)
C22 N7 C18 109.4(2)
C22 N7 C20 111.1(2)
C18 N7 C20 108.0(2)
C22 N7 C16 108.0(2)
C18 N7 C16 110.9(2)
C20 N7 C16 109.4(2)
C14 N6 N5 106.1(2)
C14 N6 W1 131.1(2)
N5 N6 W1 122.75(18)
C2 N1 N2 110.0(2)
C2 N1 B1 129.3(2)
N2 N1 B1 120.6(2)
N4 C9 C8 109.9(3)
N4 C9 C10 124.7(3)
C8 C9 C10 125.3(3)
C12 C13 C14 106.7(3)
N1 C2 C3 107.3(3)
N1 C2 C1 124.4(3)
C3 C2 C1 128.3(3)
N3 C7 C8 107.0(3)
N3 C7 C6 122.5(3)
C8 C7 C6 130.5(3)
N5 C12 C13 107.4(3)
N5 C12 C11 123.4(3)
C13 C12 C11 129.2(3)
C9 C8 C7 106.6(3)
C2 C3 C4 106.9(3)
C17 C16 N7 115.1(3)
N2 C4 C3 109.3(3)
N2 C4 C5 124.6(3)
C3 C4 C5 125.9(3)
C23 C22 N7 114.0(3)
N6 C14 C13 109.5(3)
N6 C14 C15 125.0(3)
C13 C14 C15 125.4(3)
N7 C18 C19 115.0(3)
N5 B1 N3 107.4(2)
N5 B1 N1 109.9(2)
N3 B1 N1 108.6(2)
C21 C20 N7 115.1(3)
N8 C24 C25 179.3(4)

loop_
_geom_bond_atom_site_label_1
_geom_bond_atom_site_label_2
_geom_bond_distance
W1 S1 2.1589(11)
W1 N2 2.246(3)
W1 N6 2.272(3)
W1 S3 2.2900(12)
W1 S2 2.2933(12)
W1 N4 2.337(3)
W1 Fe1 2.7240(9)
Fe1 S2 2.2541(13)
Fe1 S3 2.2546(12)
Fe1 Cl2 2.2604(10)
Fe1 Cl1 2.2667(13)
N2 C4 1.350(4)
N2 N1 1.380(3)
N4 C9 1.355(4)
N4 N3 1.377(3)
N3 C7 1.349(4)
N3 B1 1.536(4)
N5 C12 1.351(4)
N5 N6 1.379(3)
N5 B1 1.530(4)
N7 C22 1.516(4)
N7 C18 1.519(4)
N7 C20 1.520(4)
N7 C16 1.521(4)
N6 C14 1.357(4)
N1 C2 1.349(4)
N1 B1 1.543(4)
N8 C24 1.139(4)
C9 C8 1.385(4)
C9 C10 1.494(4)
C13 C12 1.384(4)
C13 C14 1.389(4)
C6 C7 1.492(4)
C5 C4 1.498(4)
C2 C3 1.380(4)
C2 C1 1.494(4)
C7 C8 1.385(4)
C12 C11 1.494(4)
C3 C4 1.387(4)
C16 C17 1.508(5)
C22 C23 1.512(4)
C14 C15 1.492(4)
C18 C19 1.520(5)
C20 C21 1.515(5)
C24 C25 1.459(5)

loop_
_geom_torsion_atom_site_label_1
_geom_torsion_atom_site_label_2
_geom_torsion_atom_site_label_3
_geom_torsion_atom_site_label_4
_geom_torsion
S1 W1 Fe1 S2 -105.78(3)
N2 W1 Fe1 S2 -14.23(9)
N6 W1 Fe1 S2 164.05(9)
S3 W1 Fe1 S2 151.13(4)
N4 W1 Fe1 S2 73.70(7)
S1 W1 Fe1 S3 103.09(4)
N2 W1 Fe1 S3 -165.36(9)
N6 W1 Fe1 S3 12.92(10)
S2 W1 Fe1 S3 -151.13(4)
N4 W1 Fe1 S3 -77.42(7)
S1 W1 Fe1 Cl2 172.08(5)
N2 W1 Fe1 Cl2 -96.38(10)
N6 W1 Fe1 Cl2 81.90(10)
S3 W1 Fe1 Cl2 68.98(5)
S2 W1 Fe1 Cl2 -82.14(5)
N4 W1 Fe1 Cl2 -8.44(8)
S1 W1 Fe1 Cl1 -5.75(3)
N2 W1 Fe1 Cl1 85.79(9)
N6 W1 Fe1 Cl1 -95.93(10)
S3 W1 Fe1 Cl1 -108.85(4)
S2 W1 Fe1 Cl1 100.03(4)
N4 W1 Fe1 Cl1 173.73(7)
S3 Fe1 S2 W1 23.55(3)
Cl2 Fe1 S2 W1 138.03(4)
Cl1 Fe1 S2 W1 -102.10(3)
S1 W1 S2 Fe1 81.87(3)
N2 W1 S2 Fe1 170.68(6)
N6 W1 S2 Fe1 -140.0(2)
S3 W1 S2 Fe1 -22.96(3)
N4 W1 S2 Fe1 -111.86(6)
S2 Fe1 S3 W1 -23.58(3)
Cl2 Fe1 S3 W1 -142.84(3)
Cl1 Fe1 S3 W1 97.38(4)
S1 W1 S3 Fe1 -83.57(4)
N2 W1 S3 Fe1 141.8(2)
N6 W1 S3 Fe1 -171.55(6)
S2 W1 S3 Fe1 22.95(3)
N4 W1 S3 Fe1 109.56(6)
S1 W1 N2 C4 50.1(2)
N6 W1 N2 C4 138.8(3)
S3 W1 N2 C4 -174.04(17)
S2 W1 N2 C4 -53.6(2)
N4 W1 N2 C4 -140.9(3)
Fe1 W1 N2 C4 -42.4(3)
S1 W1 N2 N1 -123.1(2)
N6 W1 N2 N1 -34.5(2)
S3 W1 N2 N1 12.7(4)
S2 W1 N2 N1 133.1(2)
N4 W1 N2 N1 45.8(2)
Fe1 W1 N2 N1 144.37(16)
S1 W1 N4 C9 -176.75(19)
N2 W1 N4 C9 142.6(3)
N6 W1 N4 C9 -133.0(3)
S3 W1 N4 C9 -45.8(3)
S2 W1 N4 C9 54.7(3)
Fe1 W1 N4 C9 5.0(3)
S1 W1 N4 N3 -5.9(4)
N2 W1 N4 N3 -46.5(2)
N6 W1 N4 N3 37.9(2)
S3 W1 N4 N3 125.0(2)
S2 W1 N4 N3 -134.4(2)
Fe1 W1 N4 N3 175.86(19)
C9 N4 N3 C7 1.7(3)
W1 N4 N3 C7 -171.44(19)
C9 N4 N3 B1 179.1(2)
W1 N4 N3 B1 6.0(3)
C12 N5 N6 C14 -1.3(3)
B1 N5 N6 C14 -178.3(3)
C12 N5 N6 W1 -179.66(19)
B1 N5 N6 W1 3.3(3)
S1 W1 N6 C14 -52.6(3)
N2 W1 N6 C14 -142.3(3)
S3 W1 N6 C14 49.1(3)
S2 W1 N6 C14 167.8(2)
N4 W1 N6 C14 139.2(3)
Fe1 W1 N6 C14 38.9(3)
S1 W1 N6 N5 125.3(2)
N2 W1 N6 N5 35.6(2)
S3 W1 N6 N5 -133.0(2)
S2 W1 N6 N5 -14.3(4)
N4 W1 N6 N5 -42.9(2)
Fe1 W1 N6 N5 -143.22(17)
C4 N2 N1 C2 0.3(3)
W1 N2 N1 C2 175.00(18)
C4 N2 N1 B1 -179.6(2)
W1 N2 N1 B1 -4.9(3)
N3 N4 C9 C8 -0.9(3)
W1 N4 C9 C8 171.0(2)
N3 N4 C9 C10 177.5(3)
W1 N4 C9 C10 -10.6(5)
N2 N1 C2 C3 -0.9(3)
B1 N1 C2 C3 179.0(3)
N2 N1 C2 C1 177.9(3)
B1 N1 C2 C1 -2.2(5)
N4 N3 C7 C8 -1.8(3)
B1 N3 C7 C8 -179.0(3)
N4 N3 C7 C6 176.0(3)
B1 N3 C7 C6 -1.2(5)
N6 N5 C12 C13 1.1(3)
B1 N5 C12 C13 177.7(3)
N6 N5 C12 C11 -177.4(3)
B1 N5 C12 C11 -0.7(5)
C14 C13 C12 N5 -0.4(3)
C14 C13 C12 C11 177.9(3)
N4 C9 C8 C7 -0.2(4)
C10 C9 C8 C7 -178.6(3)
N3 C7 C8 C9 1.2(3)
C6 C7 C8 C9 -176.3(3)
N1 C2 C3 C4 1.1(3)
C1 C2 C3 C4 -177.6(3)
C22 N7 C16 C17 -168.3(3)
C18 N7 C16 C17 -48.5(4)
C20 N7 C16 C17 70.6(3)
N1 N2 C4 C3 0.4(3)
W1 N2 C4 C3 -173.69(19)
N1 N2 C4 C5 -175.3(3)
W1 N2 C4 C5 10.6(4)
C2 C3 C4 N2 -1.0(3)
C2 C3 C4 C5 174.7(3)
C18 N7 C22 C23 175.6(3)
C20 N7 C22 C23 56.5(4)
C16 N7 C22 C23 -63.5(3)
N5 N6 C14 C13 1.0(3)
W1 N6 C14 C13 179.2(2)
N5 N6 C14 C15 -175.6(3)
W1 N6 C14 C15 2.6(5)
C12 C13 C14 N6 -0.4(4)
C12 C13 C14 C15 176.2(3)
C22 N7 C18 C19 60.0(4)
C20 N7 C18 C19 -178.9(3)
C16 N7 C18 C19 -59.0(4)
C12 N5 B1 N3 -117.3(3)
N6 N5 B1 N3 59.1(3)
C12 N5 B1 N1 124.7(3)
N6 N5 B1 N1 -58.9(3)
C7 N3 B1 N5 112.9(3)
N4 N3 B1 N5 -64.1(3)
C7 N3 B1 N1 -128.3(3)
N4 N3 B1 N1 54.8(3)
C2 N1 B1 N5 -119.5(3)
N2 N1 B1 N5 60.4(3)
C2 N1 B1 N3 123.3(3)
N2 N1 B1 N3 -56.9(3)
C22 N7 C20 C21 53.7(4)
C18 N7 C20 C21 -66.3(3)
C16 N7 C20 C21 172.8(3)
